data_7104197
loop_
_publ_author_name
'Ochiai, Masahito'
'Nakano, Aiko'
'Yoshimura, Akira'
'Miyamoto, Kazunori'
'Hayashi, Satoko'
'Nakanishi, Waro'

_publ_section_title
;
 Imido transfer of sulfonylimino-lambda3-bromane makes possible the
 synthesis of sulfonylimino-lambda3-iodanes.
;
_journal_issue 8
_journal_name_full 'Chemical communications (Cambridge, England)'
_journal_page_first 959
_journal_page_last 961
_journal_paper_doi 10.1039/b818489e
_journal_volume 34
_journal_year 2009
_chemical_absolute_configuration ad
_chemical_formula_moiety 'C9 H7 F3 I N O3 S '
_chemical_formula_sum 'C9 H7 F3 I N O3 S'
_chemical_formula_weight 393.12
_space_group_IT_number 33
_symmetry_cell_setting orthorhombic
_symmetry_Int_Tables_number 33
_symmetry_space_group_name_Hall 'P 2c -2n'
_symmetry_space_group_name_H-M 'P n a 21'
_audit_creation_date 2008-10-27
_audit_creation_method 'by CrystalStructure 3.8'
_cell_angle_alpha 90.0000
_cell_angle_beta 90.0000
_cell_angle_gamma 90.0000
_cell_formula_units_Z 4
_cell_length_a 10.1845(3)
_cell_length_b 19.9169(5)
_cell_length_c 5.9157(2)
_cell_measurement_reflns_used 10138
_cell_measurement_temperature 93.1
_cell_measurement_theta_max 27.4
_cell_measurement_theta_min 3.1
_cell_volume 1199.96(6)
_computing_cell_refinement PROCESS-AUTO
_computing_data_collection PROCESS-AUTO
_computing_data_reduction CrystalStructure
_computing_publication_material 'CrystalStructure 3.8'
_computing_structure_refinement SHELXL
_computing_structure_solution SIR2002
_diffrn_detector_area_resol_mean 10.00
_diffrn_measured_fraction_theta_full 0.997
_diffrn_measured_fraction_theta_max 0.997
_diffrn_measurement_device_type 'Rigaku RAXIS-RAPID'
_diffrn_measurement_method \w
_diffrn_radiation_type 'Mo K\a'
_diffrn_radiation_wavelength 0.71075
_diffrn_reflns_av_R_equivalents 0.023
_diffrn_reflns_limit_h_max 13
_diffrn_reflns_limit_h_min -13
_diffrn_reflns_limit_k_max 25
_diffrn_reflns_limit_k_min -25
_diffrn_reflns_limit_l_max 7
_diffrn_reflns_limit_l_min -7
_diffrn_reflns_number 10351
_diffrn_reflns_theta_full 27.41
_diffrn_reflns_theta_max 27.41
_exptl_absorpt_coefficient_mu 2.881
_exptl_absorpt_correction_T_max 0.562
_exptl_absorpt_correction_T_min 0.531
_exptl_absorpt_correction_type numerical
_exptl_absorpt_process_details
;
Higashi, T. (1999). Program for Absorption Correction.
Rigaku Corporation, Tokyo, Japan.
;
_exptl_crystal_colour colorless
_exptl_crystal_density_diffrn 2.176
_exptl_crystal_density_method 'not measured'
_exptl_crystal_description prism
_exptl_crystal_F_000 752.00
_exptl_crystal_size_max 0.30
_exptl_crystal_size_mid 0.30
_exptl_crystal_size_min 0.20
_refine_diff_density_max 0.63
_refine_diff_density_min -0.28
_refine_ls_abs_structure_details 'Flack, H. D. (1983), Acta Cryst. A39, 876-881. 1228 Friedel Pairs'
_refine_ls_abs_structure_Flack -0.023(13)
_refine_ls_extinction_method none
_refine_ls_goodness_of_fit_ref 1.080
_refine_ls_hydrogen_treatment constr
_refine_ls_number_parameters 165
_refine_ls_number_reflns 2720
_refine_ls_R_factor_gt 0.0154
_refine_ls_shift/su_max 0.0020
_refine_ls_structure_factor_coef Fsqd
_refine_ls_weighting_details 'w = 1/[\s^2^(Fo^2^)+(0.0199P)^2^+0.1576P] where P=(Fo^2^+2Fc^2^)/3'
_refine_ls_weighting_scheme calc
_refine_ls_wR_factor_ref 0.0379
_reflns_number_gt 2661
_reflns_number_total 2720
_reflns_threshold_expression F^2^>2.0\s(F^2^)
_cod_data_source_file b818489e.txt
_cod_data_source_block kmi11963
_cod_original_formula_sum 'C9 H7 F3 I N O3 S '
_cod_database_code 7104197

loop_
_symmetry_equiv_pos_site_id
_symmetry_equiv_pos_as_xyz
1 +X,+Y,+Z
2 1/2-X,1/2+Y,1/2+Z
3 1/2+X,1/2-Y,+Z
4 -X,-Y,1/2+Z

loop_
_atom_site_label
_atom_site_type_symbol
_atom_site_fract_x
_atom_site_fract_y
_atom_site_fract_z
_atom_site_U_iso_or_equiv
_atom_site_adp_type
_atom_site_occupancy
_atom_site_symmetry_multiplicity
_atom_site_calc_flag
_atom_site_refinement_flags
_atom_site_disorder_assembly
_atom_site_disorder_group
I1 I 0.957403(9) 0.087216(5) 0.55401(5) 0.01422(4) Uani 1.00 1 d . . .
S1 S 0.80838(4) -0.04469(2) 0.56906(11) 0.01548(8) Uani 1.00 1 d . . .
F1 F 0.64249(13) -0.03078(7) 0.9071(2) 0.0246(2) Uani 1.00 1 d . . .
F2 F 0.55456(11) -0.06384(7) 0.5934(2) 0.0257(4) Uani 1.00 1 d . . .
F3 F 0.61415(12) 0.03982(6) 0.6333(2) 0.0241(2) Uani 1.00 1 d . . .
O1 O 0.98384(18) 0.20937(8) 0.4553(3) 0.0250(3) Uani 1.00 1 d . . .
O2 O 0.82565(15) -0.11368(7) 0.6404(2) 0.0247(3) Uani 1.00 1 d . . .
O3 O 0.79046(16) -0.03079(8) 0.3313(2) 0.0259(3) Uani 1.00 1 d . . .
N1 N 0.91244(17) -0.00091(8) 0.6986(3) 0.0148(3) Uani 1.00 1 d . . .
C1 C 0.8518(2) 0.14398(10) 0.7959(3) 0.0162(3) Uani 1.00 1 d . . .
C2 C 0.7933(2) 0.11255(10) 0.9777(3) 0.0181(4) Uani 1.00 1 d . . .
C3 C 0.7170(2) 0.15061(11) 1.1230(3) 0.0222(4) Uani 1.00 1 d . . .
C4 C 0.6999(2) 0.21924(11) 1.0915(4) 0.0260(5) Uani 1.00 1 d . . .
C5 C 0.7628(2) 0.25062(11) 0.9114(4) 0.0252(4) Uani 1.00 1 d . . .
C6 C 0.8406(2) 0.21366(10) 0.7626(3) 0.0202(4) Uani 1.00 1 d . . .
C7 C 0.9136(2) 0.24524(9) 0.5742(6) 0.0233(4) Uani 1.00 1 d . . .
C8 C 0.9027(2) 0.31911(11) 0.5322(6) 0.0379(6) Uani 1.00 1 d . . .
C9 C 0.6457(2) -0.02375(11) 0.6834(3) 0.0185(4) Uani 1.00 1 d . . .
H2 H 0.8051 0.0658 1.0026 0.022 Uiso 1.00 1 c R . .
H3 H 0.6754 0.1293 1.2475 0.027 Uiso 1.00 1 c R . .
H4 H 0.6460 0.2444 1.1915 0.031 Uiso 1.00 1 c R . .
H5 H 0.7527 0.2976 0.8897 0.030 Uiso 1.00 1 c R . .
H8A H 0.8110 0.3307 0.5014 0.045 Uiso 1.00 1 c R . .
H8B H 0.9571 0.3313 0.4018 0.045 Uiso 1.00 1 c R . .
H8C H 0.9331 0.3437 0.6659 0.045 Uiso 1.00 1 c R . .

loop_
_atom_site_aniso_label
_atom_site_aniso_U_11
_atom_site_aniso_U_22
_atom_site_aniso_U_33
_atom_site_aniso_U_12
_atom_site_aniso_U_13
_atom_site_aniso_U_23
I1 0.01593(7) 0.01018(6) 0.01654(7) 0.00116(3) 0.00256(8) 0.00101(8)
S1 0.01542(19) 0.01382(18) 0.0172(2) -0.00079(15) -0.0005(2) -0.0029(2)
F1 0.0275(7) 0.0259(6) 0.0204(6) -0.0019(5) 0.0060(5) 0.0021(5)
F2 0.0176(5) 0.0257(6) 0.0336(13) -0.0073(4) -0.0049(5) 0.0018(6)
F3 0.0203(5) 0.0164(5) 0.0355(7) 0.0032(4) -0.0025(5) 0.0046(4)
O1 0.0292(8) 0.0162(7) 0.0296(8) 0.0002(7) 0.0115(7) 0.0043(6)
O2 0.0233(7) 0.0114(6) 0.0395(9) -0.0013(6) -0.0035(6) -0.0037(6)
O3 0.0255(8) 0.0363(9) 0.0161(7) -0.0062(7) -0.0011(6) -0.0044(6)
N1 0.0163(8) 0.0101(7) 0.0182(8) -0.0007(6) -0.0011(7) 0.0019(6)
C1 0.0164(9) 0.0140(9) 0.0180(9) 0.0028(7) 0.0019(8) -0.0033(7)
C2 0.0211(10) 0.0137(9) 0.0197(9) -0.0014(8) -0.0003(7) -0.0016(7)
C3 0.0246(10) 0.0237(10) 0.0182(10) -0.0048(9) 0.0053(8) -0.0007(7)
C4 0.0292(10) 0.0222(9) 0.0266(15) 0.0033(8) 0.0091(10) -0.0066(9)
C5 0.0301(12) 0.0146(10) 0.0310(12) 0.0035(8) 0.0075(10) -0.0031(8)
C6 0.0231(10) 0.0148(9) 0.0228(11) 0.0010(8) 0.0039(8) 0.0011(7)
C7 0.0265(9) 0.0154(8) 0.0281(13) 0.0012(7) 0.0048(13) 0.0006(11)
C8 0.0488(13) 0.0159(9) 0.0490(17) 0.0034(9) 0.0206(17) 0.0094(13)
C9 0.0179(9) 0.0149(9) 0.0228(11) -0.0010(7) 0.0003(8) 0.0013(8)

loop_
_atom_type_symbol
_atom_type_description
_atom_type_scat_dispersion_real
_atom_type_scat_dispersion_imag
_atom_type_scat_source
C C 0.003 0.002
;
International Tables for Crystallography
(1992, Vol. C, Tables 4.2.6.8 and 6.1.1.4)
;
H H 0.000 0.000
;
International Tables for Crystallography
(1992, Vol. C, Table 6.1.1.4)
;
F F 0.017 0.010
;
International Tables for Crystallography
(1992, Vol. C, Tables 4.2.6.8 and 6.1.1.4)
;
I I -0.474 1.812
;
International Tables for Crystallography
(1992, Vol. C, Tables 4.2.6.8 and 6.1.1.4)
;
N N 0.006 0.003
;
International Tables for Crystallography
(1992, Vol. C, Tables 4.2.6.8 and 6.1.1.4)
;
O O 0.011 0.006
;
International Tables for Crystallography
(1992, Vol. C, Tables 4.2.6.8 and 6.1.1.4)
;
S S 0.125 0.123
;
International Tables for Crystallography
(1992, Vol. C, Tables 4.2.6.8 and 6.1.1.4)
;

loop_
_geom_angle_atom_site_label_1
_geom_angle_atom_site_label_2
_geom_angle_atom_site_label_3
_geom_angle
_geom_angle_publ_flag
_geom_angle_site_symmetry_1
_geom_angle_site_symmetry_2
_geom_angle_site_symmetry_3
N1 I1 C1 93.61(7) yes . . .
O2 S1 O3 118.73(9) yes . . .
O2 S1 N1 107.60(9) yes . . .
O2 S1 C9 102.57(9) yes . . .
O3 S1 N1 116.97(9) yes . . .
O3 S1 C9 101.59(9) yes . . .
N1 S1 C9 107.61(9) yes . . .
I1 N1 S1 115.55(9) yes . . .
I1 C1 C2 120.26(14) yes . . .
I1 C1 C6 118.26(15) yes . . .
C2 C1 C6 121.47(19) yes . . .
C1 C2 C3 118.54(18) yes . . .
C2 C3 C4 121.7(2) yes . . .
C3 C4 C5 119.1(2) yes . . .
C4 C5 C6 120.5(2) yes . . .
C1 C6 C5 118.6(2) yes . . .
C1 C6 C7 118.96(18) yes . . .
C5 C6 C7 122.44(18) yes . . .
O1 C7 C6 118.39(17) yes . . .
O1 C7 C8 121.2(2) yes . . .
C6 C7 C8 120.4(2) yes . . .
S1 C9 F1 111.37(14) yes . . .
S1 C9 F2 110.14(14) yes . . .
S1 C9 F3 110.46(14) yes . . .
F1 C9 F2 108.44(17) yes . . .
F1 C9 F3 108.28(17) yes . . .
F2 C9 F3 108.06(17) yes . . .

loop_
_geom_bond_atom_site_label_1
_geom_bond_atom_site_label_2
_geom_bond_distance
_geom_bond_publ_flag
_geom_bond_site_symmetry_1
_geom_bond_site_symmetry_2
I1 N1 2.0056(16) yes . .
I1 C1 2.117(2) yes . .
S1 O2 1.4481(14) yes . .
S1 O3 1.4450(17) yes . .
S1 N1 1.5720(17) yes . .
S1 C9 1.837(2) yes . .
F1 C9 1.331(2) yes . .
F2 C9 1.335(2) yes . .
F3 C9 1.340(2) yes . .
O1 C7 1.232(3) yes . .
C1 C2 1.379(3) yes . .
C1 C6 1.406(2) yes . .
C2 C3 1.385(3) yes . .
C3 C4 1.391(3) yes . .
C4 C5 1.391(3) yes . .
C5 C6 1.395(3) yes . .
C6 C7 1.480(3) yes . .
C7 C8 1.496(2) yes . .

loop_
_geom_torsion_atom_site_label_1
_geom_torsion_atom_site_label_2
_geom_torsion_atom_site_label_3
_geom_torsion_atom_site_label_4
_geom_torsion
_geom_torsion_publ_flag
_geom_torsion_site_symmetry_1
_geom_torsion_site_symmetry_2
_geom_torsion_site_symmetry_3
_geom_torsion_site_symmetry_4
N1 I1 C1 C2 3.97(18) ? . . . .
N1 I1 C1 C6 -174.53(16) ? . . . .
C1 I1 N1 S1 106.52(10) ? . . . .
O2 S1 N1 I1 157.85(9) ? . . . .
O2 S1 C9 F1 59.18(16) ? . . . .
O2 S1 C9 F2 -61.18(16) ? . . . .
O2 S1 C9 F3 179.53(14) ? . . . .
O3 S1 N1 I1 21.20(13) ? . . . .
O3 S1 C9 F1 -177.56(14) ? . . . .
O3 S1 C9 F2 62.08(16) ? . . . .
O3 S1 C9 F3 -57.21(16) ? . . . .
N1 S1 C9 F1 -54.14(17) ? . . . .
N1 S1 C9 F2 -174.50(14) ? . . . .
N1 S1 C9 F3 66.21(16) ? . . . .
C9 S1 N1 I1 -92.25(11) ? . . . .
I1 C1 C2 C3 -175.31(15) ? . . . .
I1 C1 C6 C5 175.11(17) ? . . . .
I1 C1 C6 C7 -6.0(2) ? . . . .
C2 C1 C6 C5 -3.4(3) ? . . . .
C2 C1 C6 C7 175.5(2) ? . . . .
C6 C1 C2 C3 3.1(3) ? . . . .
C1 C2 C3 C4 -0.9(3) ? . . . .
C2 C3 C4 C5 -1.1(3) ? . . . .
C3 C4 C5 C6 0.9(3) ? . . . .
C4 C5 C6 C1 1.3(3) ? . . . .
C4 C5 C6 C7 -177.5(2) ? . . . .
C1 C6 C7 O1 -1.4(3) ? . . . .
C1 C6 C7 C8 179.3(2) ? . . . .
C5 C6 C7 O1 177.5(2) ? . . . .
C5 C6 C7 C8 -1.9(3) ? . . . .

loop_
_cod_related_entry_id
_cod_related_entry_database
_cod_related_entry_code
1 ChemSpider 30653104
